data_7250534
loop_
_publ_author_name
'Kumari, Lalita'
'Mittal, Rupali'
'Khurana, Mehak'
'Awasthi, Satish Kumar'

_publ_section_title
;
 Synthesis and structural analysis of a ZIF-9/GO composite for green
 catalytic C--C bond formation and N-formylation: a spectroscopic study
;
_journal_issue 24
_journal_name_full 'RSC Advances'
_journal_page_first 19500
_journal_page_last 19514
_journal_paper_doi 10.1039/D5RA02165K
_journal_volume 15
_journal_year 2025
_chemical_formula_moiety 'C7 H5 F2 N O'
_chemical_formula_sum 'C7 H5 F2 N O'
_chemical_formula_weight 157.12
_space_group_crystal_system monoclinic
_space_group_IT_number 7
_space_group_name_Hall 'P -2yac'
_space_group_name_H-M_alt 'P 1 n 1'
_atom_sites_solution_hydrogens geom
_atom_sites_solution_primary dual
_audit_creation_date 2024-03-14
_audit_creation_method
;
Olex2 1.3
(compiled 2020.11.12 svn.r5f609507 for OlexSys, GUI svn.r6408)
;
_audit_update_record
;
2024-03-21 deposited with the CCDC.	2025-05-22 downloaded from the CCDC.
;
_cell_angle_alpha 90
_cell_angle_beta 103.654(7)
_cell_angle_gamma 90
_cell_formula_units_Z 2
_cell_length_a 3.7817(3)
_cell_length_b 13.1946(8)
_cell_length_c 6.9708(5)
_cell_measurement_reflns_used 1227
_cell_measurement_temperature 100.0(3)
_cell_measurement_theta_max 29.5660
_cell_measurement_theta_min 4.6460
_cell_volume 338.00(4)
_computing_cell_refinement 'CrysAlisPro 1.171.43.106a (Rigaku OD, 2024)'
_computing_data_collection 'CrysAlisPro 1.171.43.106a (Rigaku OD, 2024)'
_computing_data_reduction 'CrysAlisPro 1.171.43.106a (Rigaku OD, 2024)'
_computing_molecular_graphics 'Olex2 1.3 (Dolomanov et al., 2009)'
_computing_publication_material 'Olex2 1.3 (Dolomanov et al., 2009)'
_computing_structure_refinement 'SHELXL 2018/3 (Sheldrick, 2015)'
_computing_structure_solution 'SHELXT 2018/2 (Sheldrick, 2018)'
_diffrn_ambient_environment N~2~
_diffrn_ambient_temperature 100.0(3)
_diffrn_detector 'Hybrid Pixel Array Detector'
_diffrn_detector_area_resol_mean 10.0000
_diffrn_detector_type HyPix
_diffrn_measured_fraction_theta_full 0.990
_diffrn_measured_fraction_theta_max 0.788
_diffrn_measurement_details
;
List of Runs (angles in degrees, time in seconds):

  # Type    Start    End  Width  t~exp~   \w     \q     \k     \f   Frames
#--------------------------------------------------------------------------
  1  \w      8.00  40.00   0.50    1.51    --    5.69  83.00 -53.00   64
  2  \w     -3.00  76.00   0.50    1.51    --    5.69  38.00-180.00  158
  3  \w     -6.00  19.00   0.50    1.51    --    5.69 -83.00-174.00   50
  4  \w    -18.00  27.00   0.50    1.51    --   -5.53 -99.00  30.00   90
  5  \w     -3.00  24.00   0.50    1.51    --    5.69 -99.00  60.00   54
;
_diffrn_measurement_device 'four-circle diffractometer'
_diffrn_measurement_device_type 'XtaLAB Synergy, Single source at home/near, HyPix'
_diffrn_measurement_method '\w scans'
_diffrn_orient_matrix_type 'CrysAlisPro convention (1999,Acta A55,543-557)'
_diffrn_orient_matrix_UB_11 -0.0759714000
_diffrn_orient_matrix_UB_12 0.0195548000
_diffrn_orient_matrix_UB_13 -0.0957645000
_diffrn_orient_matrix_UB_21 -0.0661487000
_diffrn_orient_matrix_UB_22 0.0426838000
_diffrn_orient_matrix_UB_23 0.0424756000
_diffrn_orient_matrix_UB_31 0.1646241000
_diffrn_orient_matrix_UB_32 0.0261301000
_diffrn_orient_matrix_UB_33 0.0019121000
_diffrn_radiation_monochromator mirror
_diffrn_radiation_probe x-ray
_diffrn_radiation_type 'Mo K\a'
_diffrn_radiation_wavelength 0.71073
_diffrn_reflns_av_R_equivalents 0.0235
_diffrn_reflns_av_unetI/netI 0.0327
_diffrn_reflns_Laue_measured_fraction_full 0.990
_diffrn_reflns_Laue_measured_fraction_max 0.788
_diffrn_reflns_limit_h_max 4
_diffrn_reflns_limit_h_min -5
_diffrn_reflns_limit_k_max 17
_diffrn_reflns_limit_k_min -18
_diffrn_reflns_limit_l_max 8
_diffrn_reflns_limit_l_min -9
_diffrn_reflns_number 2166
_diffrn_reflns_point_group_measured_fraction_full 0.733
_diffrn_reflns_point_group_measured_fraction_max 0.547
_diffrn_reflns_theta_full 25.242
_diffrn_reflns_theta_max 30.895
_diffrn_reflns_theta_min 3.381
_diffrn_source 'micro-focus sealed X-ray tube'
_diffrn_source_type 'PhotonJet (Mo) X-ray Source'
_exptl_absorpt_coefficient_mu 0.141
_exptl_absorpt_correction_T_max 1.00000
_exptl_absorpt_correction_T_min 0.56645
_exptl_absorpt_correction_type multi-scan
_exptl_absorpt_process_details
;
CrysAlisPro 1.171.43.106a (Rigaku Oxford Diffraction, 2024)
Empirical absorption correction using spherical harmonics,
implemented in SCALE3 ABSPACK scaling algorithm.
;
_exptl_crystal_density_diffrn 1.544
_exptl_crystal_description needle
_exptl_crystal_F_000 160
_exptl_crystal_size_max 0.3
_exptl_crystal_size_mid 0.2
_exptl_crystal_size_min 0.2
_refine_diff_density_max 0.302
_refine_diff_density_min -0.244
_refine_diff_density_rms 0.055
_refine_ls_abs_structure_details
;
 Flack x determined using 273 quotients [(I+)-(I-)]/[(I+)+(I-)]
 (Parsons, Flack and Wagner, Acta Cryst. B69 (2013) 249-259).
;
_refine_ls_abs_structure_Flack 0.3(9)
_refine_ls_extinction_method none
_refine_ls_goodness_of_fit_ref 0.909
_refine_ls_hydrogen_treatment constr
_refine_ls_matrix_type full
_refine_ls_number_parameters 100
_refine_ls_number_reflns 1169
_refine_ls_number_restraints 2
_refine_ls_restrained_S_all 0.908
_refine_ls_R_factor_all 0.0454
_refine_ls_R_factor_gt 0.0410
_refine_ls_shift/su_max 0.000
_refine_ls_shift/su_mean 0.000
_refine_ls_structure_factor_coef Fsqd
_refine_ls_weighting_details 'w=1/[\s^2^(Fo^2^)+(0.1000P)^2^] where P=(Fo^2^+2Fc^2^)/3'
_refine_ls_weighting_scheme calc
_refine_ls_wR_factor_gt 0.1146
_refine_ls_wR_factor_ref 0.1191
_reflns_Friedel_coverage 0.375
_reflns_Friedel_fraction_full 0.470
_reflns_Friedel_fraction_max 0.301
_reflns_number_gt 1049
_reflns_number_total 1169
_reflns_threshold_expression 'I > 2\s(I)'
_cod_data_source_file d5ra02165k2.cif
_cod_data_source_block la-15_auto
_cod_database_code 7250534
_shelx_shelxl_version_number 2018/3
_shelx_space_group_comment
;
The symmetry employed for this shelxl refinement is uniquely defined
by the following loop, which should always be used as a source of
symmetry information in preference to the above space-group names.
They are only intended as comments.
;
_reflns_odcompleteness_completeness 98.49
_reflns_odcompleteness_iscentric 1
_reflns_odcompleteness_theta 26.32
_olex2_refinement_description
;
1. Fixed Uiso
 At 1.2 times of:
  All C(H) groups, All N(H) groups
2.a Aromatic/amide H refined with riding coordinates:
 N004(H004), C00A(H00A), C00B(H00B), C006(H006), C009(H009)
;
_olex2_submission_special_instructions 'No special instructions were received'
_oxdiff_exptl_absorpt_empirical_details
;
Empirical correction (ABSPACK) includes:
- Absorption correction using spherical harmonics
- Frame scaling
;
_oxdiff_exptl_absorpt_empirical_full_max 1.527
_oxdiff_exptl_absorpt_empirical_full_min 0.533

loop_
_space_group_symop_operation_xyz
'x, y, z'
'x+1/2, -y, z+1/2'

loop_
_atom_site_label
_atom_site_type_symbol
_atom_site_fract_x
_atom_site_fract_y
_atom_site_fract_z
_atom_site_U_iso_or_equiv
_atom_site_adp_type
_atom_site_occupancy
_atom_site_site_symmetry_order
_atom_site_calc_flag
_atom_site_refinement_flags_posn
_atom_site_refinement_flags_adp
_atom_site_refinement_flags_occupancy
_atom_site_disorder_assembly
_atom_site_disorder_group
F1 F 0.5577(5) 0.09604(12) 0.1785(3) 0.0340(5) Uani 1 1 d . . . . .
F2 F 0.3383(5) 0.29553(12) 0.8199(2) 0.0310(5) Uani 1 1 d . . . . .
O003 O 0.6612(6) 0.45973(14) 0.2558(3) 0.0266(5) Uani 1 1 d . . . . .
N004 N 0.4402(6) 0.40724(16) 0.5192(3) 0.0208(5) Uani 1 1 d . . . . .
H004 H 0.362614 0.430849 0.619992 0.025 Uiso 1 1 calc R U . . .
C00A C 0.3905(8) 0.1400(2) 0.6598(5) 0.0263(6) Uani 1 1 d . . . . .
H00A H 0.349021 0.103684 0.770154 0.032 Uiso 1 1 calc R U . . .
C00B C 0.4469(9) 0.08879(19) 0.4955(5) 0.0268(6) Uani 1 1 d . . . . .
H00B H 0.447288 0.016835 0.490558 0.032 Uiso 1 1 calc R U . . .
C005 C 0.4516(8) 0.30173(18) 0.5020(5) 0.0186(5) Uani 1 1 d . . . . .
C006 C 0.5090(8) 0.2501(2) 0.3377(4) 0.0209(5) Uani 1 1 d . . . . .
H006 H 0.551549 0.285844 0.226918 0.025 Uiso 1 1 calc R U . . .
C007 C 0.3956(7) 0.2442(2) 0.6600(4) 0.0216(6) Uani 1 1 d . . . . .
C008 C 0.5022(8) 0.1458(2) 0.3407(4) 0.0243(6) Uani 1 1 d . . . . .
C009 C 0.5343(7) 0.4767(2) 0.3989(4) 0.0219(5) Uani 1 1 d . . . . .
H009 H 0.498796 0.545801 0.427838 0.026 Uiso 1 1 calc R U . . .

loop_
_atom_site_aniso_label
_atom_site_aniso_U_11
_atom_site_aniso_U_22
_atom_site_aniso_U_33
_atom_site_aniso_U_23
_atom_site_aniso_U_13
_atom_site_aniso_U_12
F1 0.0468(11) 0.0270(8) 0.0316(10) -0.0094(7) 0.0161(8) 0.0005(8)
F2 0.0443(11) 0.0325(8) 0.0201(9) 0.0013(7) 0.0153(8) 0.0015(8)
O003 0.0329(10) 0.0272(10) 0.0227(10) 0.0046(8) 0.0125(8) 0.0029(9)
N004 0.0241(10) 0.0231(11) 0.0170(11) -0.0020(8) 0.0085(9) 0.0008(8)
C00A 0.0263(14) 0.0279(13) 0.0255(14) 0.0078(11) 0.0079(11) -0.0005(12)
C00B 0.0270(13) 0.0212(12) 0.0328(16) 0.0014(11) 0.0083(11) 0.0006(11)
C005 0.0160(10) 0.0214(12) 0.0181(12) 0.0002(9) 0.0036(9) -0.0007(10)
C006 0.0203(12) 0.0240(12) 0.0187(13) -0.0010(10) 0.0051(9) 0.0000(10)
C007 0.0214(13) 0.0270(13) 0.0172(13) -0.0025(11) 0.0061(10) -0.0005(12)
C008 0.0229(13) 0.0256(12) 0.0256(14) -0.0065(12) 0.0082(11) 0.0001(11)
C009 0.0243(12) 0.0196(11) 0.0209(13) 0.0017(9) 0.0036(10) 0.0008(9)

loop_
_atom_type_symbol
_atom_type_description
_atom_type_scat_dispersion_real
_atom_type_scat_dispersion_imag
_atom_type_scat_source
C C 0.0033 0.0016 'International Tables Vol C Tables 4.2.6.8 and 6.1.1.4'
H H 0.0000 0.0000 'International Tables Vol C Tables 4.2.6.8 and 6.1.1.4'
F F 0.0171 0.0103 'International Tables Vol C Tables 4.2.6.8 and 6.1.1.4'
N N 0.0061 0.0033 'International Tables Vol C Tables 4.2.6.8 and 6.1.1.4'
O O 0.0106 0.0060 'International Tables Vol C Tables 4.2.6.8 and 6.1.1.4'

loop_
_geom_angle_atom_site_label_1
_geom_angle_atom_site_label_2
_geom_angle_atom_site_label_3
_geom_angle
_geom_angle_site_symmetry_1
_geom_angle_site_symmetry_3
_geom_angle_publ_flag
C005 N004 H004 116.3 . . ?
C009 N004 H004 116.3 . . ?
C009 N004 C005 127.4(2) . . ?
C00B C00A H00A 120.6 . . ?
C007 C00A H00A 120.6 . . ?
C007 C00A C00B 118.8(3) . . ?
C00A C00B H00B 121.2 . . ?
C008 C00B C00A 117.6(2) . . ?
C008 C00B H00B 121.2 . . ?
C006 C005 N004 124.8(3) . . ?
C006 C005 C007 117.7(2) . . ?
C007 C005 N004 117.5(2) . . ?
C005 C006 H006 121.0 . . ?
C008 C006 C005 118.0(3) . . ?
C008 C006 H006 121.0 . . ?
F2 C007 C00A 119.5(2) . . ?
F2 C007 C005 117.2(2) . . ?
C00A C007 C005 123.3(2) . . ?
F1 C008 C00B 118.0(2) . . ?
F1 C008 C006 117.5(3) . . ?
C00B C008 C006 124.6(3) . . ?
O003 C009 N004 126.5(3) . . ?
O003 C009 H009 116.8 . . ?
N004 C009 H009 116.8 . . ?

loop_
_geom_bond_atom_site_label_1
_geom_bond_atom_site_label_2
_geom_bond_distance
_geom_bond_site_symmetry_2
_geom_bond_publ_flag
F1 C008 1.366(3) . ?
F2 C007 1.365(3) . ?
O003 C009 1.226(3) . ?
N004 H004 0.8800 . ?
N004 C005 1.399(3) . ?
N004 C009 1.345(3) . ?
C00A H00A 0.9500 . ?
C00A C00B 1.389(5) . ?
C00A C007 1.374(4) . ?
C00B H00B 0.9500 . ?
C00B C008 1.372(4) . ?
C005 C006 1.393(4) . ?
C005 C007 1.395(4) . ?
C006 H006 0.9500 . ?
C006 C008 1.377(4) . ?
C009 H009 0.9500 . ?

loop_
_geom_torsion_atom_site_label_1
_geom_torsion_atom_site_label_2
_geom_torsion_atom_site_label_3
_geom_torsion_atom_site_label_4
_geom_torsion
_geom_torsion_site_symmetry_1
_geom_torsion_site_symmetry_2
_geom_torsion_site_symmetry_3
_geom_torsion_site_symmetry_4
_geom_torsion_publ_flag
N004 C005 C006 C008 -178.1(3) . . . . ?
N004 C005 C007 F2 -0.8(4) . . . . ?
N004 C005 C007 C00A 178.3(3) . . . . ?
C00A C00B C008 F1 -180.0(3) . . . . ?
C00A C00B C008 C006 0.7(5) . . . . ?
C00B C00A C007 F2 179.6(3) . . . . ?
C00B C00A C007 C005 0.6(5) . . . . ?
C005 N004 C009 O003 -3.0(5) . . . . ?
C005 C006 C008 F1 179.8(2) . . . . ?
C005 C006 C008 C00B -0.8(5) . . . . ?
C006 C005 C007 F2 -179.8(3) . . . . ?
C006 C005 C007 C00A -0.7(5) . . . . ?
C007 C00A C00B C008 -0.5(5) . . . . ?
C007 C005 C006 C008 0.8(4) . . . . ?
C009 N004 C005 C006 -10.9(5) . . . . ?
C009 N004 C005 C007 170.2(3) . . . . ?
